data_7246238
loop_
_publ_author_name
'Bej, Sourav'
'Das, Riyanka'
'Kundu, Debojyoti'
'Pal, Tapan K.'
'Banerjee, Priyabrata'

_publ_section_title
;
 A de novo strategy for the development of a ZnII--organic framework based
 luminescent &#x201C;switch-on&#x201D; assay for size-exclusive
 sensitization of the oxidised form of glutathione (GSSG) over the reduced
 form (GSH): insights into the sensing mechanism through DFT
;
_journal_issue 11
_journal_name_full CrystEngComm
_journal_page_first 1626
_journal_page_last 1636
_journal_paper_doi 10.1039/D2CE01600A
_journal_volume 25
_journal_year 2023
_chemical_formula_sum 'C20 H12 N2 O5 Zn'
_chemical_formula_weight 425.690
_space_group_IT_number 13
_space_group_name_Hall '-P 2yac'
_space_group_name_H-M_alt 'P 1 2/n 1'
_symmetry_Int_Tables_number 13
_symmetry_space_group_name_Hall '-P 2yac'
_symmetry_space_group_name_H-M 'P 1 2/n 1'
_audit_creation_date 2022-08-31
_audit_creation_method SHELXL-2019/2
_audit_update_record
;
2022-11-24 deposited with the CCDC.	2023-02-07 downloaded from the CCDC.
;
_cell_angle_alpha 90.000
_cell_angle_beta 104.136(1)
_cell_angle_gamma 90.000
_cell_formula_units_Z 4
_cell_length_a 14.2119(4)
_cell_length_b 9.8544(3)
_cell_length_c 14.9890(4)
_cell_volume 2035.64(10)
_refine_ls_R_factor_all 0.060
_cod_data_source_file d2ce01600a2.cif
_cod_data_source_block mo_pbcmerisoura
_cod_depositor_comments 'Adding full bibliography for 7246238.cif.'
_cod_original_cell_volume 2035.6(1)
_cod_original_sg_symbol_Hall -P_2yac
_cod_database_code 7246238

loop_
_symmetry_equiv_pos_site_id
_symmetry_equiv_pos_as_xyz
1 x,y,z
2 1/2-x,y,1/2-z
3 -x,-y,-z
4 1/2+x,-y,1/2+z

loop_
_atom_site_aniso_label
_atom_site_aniso_U_11
_atom_site_aniso_U_22
_atom_site_aniso_U_33
_atom_site_aniso_U_12
_atom_site_aniso_U_13
_atom_site_aniso_U_23
Zn1 0.0131(2) 0.0195(3) 0.0129(3) 0.00149(16) -0.00087(17) 0.00136(16)
O1 0.0197(14) 0.0361(17) 0.0160(13) -0.0066(12) 0.0013(11) -0.0079(12)
O2 0.0221(15) 0.0423(18) 0.0166(13) 0.0052(13) 0.0040(11) -0.0057(13)
O3 0.0138(14) 0.082(3) 0.0238(16) -0.0043(15) 0.0054(12) -0.0213(17)
O4 0.0190(13) 0.0349(16) 0.0139(13) -0.0051(12) 0.0022(11) -0.0047(12)
O5 0.0126(13) 0.0465(19) 0.0173(13) -0.0014(12) 0.001(1) -0.0076(13)
N1 0.085(4) 0.052(3) 0.071(3) 0.020(3) 0.053(3) 0.032(3)
N2 0.041(2) 0.027(2) 0.054(3) -0.0054(18) 0.002(2) -0.0141(19)
C1 0.0197(19) 0.021(2) 0.0143(18) -0.0038(15) 0.0043(15) 0.0011(15)
C2 0.0173(18) 0.029(2) 0.0131(17) -0.0054(16) 0.0040(14) -0.0011(16)
C3 0.0166(19) 0.042(3) 0.0165(19) -0.0099(18) 0.0020(15) -0.0061(17)
C4 0.0155(19) 0.050(3) 0.020(2) -0.0048(18) 0.0059(16) -0.0063(19)
C5 0.020(2) 0.042(3) 0.0146(18) -0.0048(18) 0.0046(15) -0.0080(18)
C6 0.0154(18) 0.030(2) 0.0144(18) -0.0056(16) 0.0031(14) -0.0012(16)
C7 0.0164(18) 0.028(2) 0.0157(18) -0.0031(16) 0.0049(14) 0.0002(16)
C8 0.0162(18) 0.025(2) 0.0130(18) -0.0044(16) 0.0017(14) 0.0023(15)
C9 0.119(6) 0.056(4) 0.037(3) 0.002(4) 0.013(4) -0.020(3)
C16 0.095(5) 0.018(3) 0.139(7) -0.001(3) 0.078(5) 0.003(3)
C17 0.089(5) 0.030(3) 0.091(5) -0.020(3) 0.038(4) -0.011(3)
C10A 0.120(5) 0.047(3) 0.056(3) 0.005(3) 0.029(3) 0.006(2)
C11A 0.120(5) 0.047(3) 0.056(3) 0.005(3) 0.029(3) 0.006(2)
C12A 0.120(5) 0.047(3) 0.056(3) 0.005(3) 0.029(3) 0.006(2)
C13A 0.120(5) 0.047(3) 0.056(3) 0.005(3) 0.029(3) 0.006(2)
C14A 0.120(5) 0.047(3) 0.056(3) 0.005(3) 0.029(3) 0.006(2)
C15A 0.120(5) 0.047(3) 0.056(3) 0.005(3) 0.029(3) 0.006(2)
C18A 0.120(5) 0.047(3) 0.056(3) 0.005(3) 0.029(3) 0.006(2)
C19A 0.120(5) 0.047(3) 0.056(3) 0.005(3) 0.029(3) 0.006(2)
C20A 0.120(5) 0.047(3) 0.056(3) 0.005(3) 0.029(3) 0.006(2)
C10B 0.117(5) 0.039(3) 0.092(4) 0.012(3) 0.023(4) 0.001(3)
C11B 0.117(5) 0.039(3) 0.092(4) 0.012(3) 0.023(4) 0.001(3)
C12B 0.117(5) 0.039(3) 0.092(4) 0.012(3) 0.023(4) 0.001(3)
C13B 0.117(5) 0.039(3) 0.092(4) 0.012(3) 0.023(4) 0.001(3)
C14B 0.117(5) 0.039(3) 0.092(4) 0.012(3) 0.023(4) 0.001(3)
C15B 0.117(5) 0.039(3) 0.092(4) 0.012(3) 0.023(4) 0.001(3)
C18B 0.117(5) 0.039(3) 0.092(4) 0.012(3) 0.023(4) 0.001(3)
C19B 0.117(5) 0.039(3) 0.092(4) 0.012(3) 0.023(4) 0.001(3)
C20B 0.117(5) 0.039(3) 0.092(4) 0.012(3) 0.023(4) 0.001(3)

loop_
_atom_site_label
_atom_site_type_symbol
_atom_site_fract_x
_atom_site_fract_y
_atom_site_fract_z
_atom_site_occupancy
_atom_site_symmetry_multiplicity
_atom_site_Wyckoff_symbol
_atom_site_attached_hydrogens
_atom_site_calc_flag
_atom_site_thermal_displace_type
_atom_site_U_iso_or_equiv
Zn1 Zn 0.3824(0) 0.7975(0) 0.2858(0) 1.000 4 g ? d Uani 0.01587(17)
O1 O 0.8510(2) 1.0767(3) 0.6783(2) 1.000 4 g ? d Uani 0.0245(6)
O2 O 0.6897(2) 1.1010(3) 0.6338(2) 1.000 4 g ? d Uani 0.0272(7)
O3 O 0.9430(2) 0.8504(4) 0.4167(2) 1.000 4 g ? d Uani 0.0396(9)
H3 H 0.9341 0.8196 0.3630 1.000 4 g ? calc Uiso 0.05900
O4 O 0.5889(2) 0.7697(3) 0.2594(2) 1.000 4 g ? d Uani 0.0230(6)
O5 O 0.5095(2) 0.8652(3) 0.3544(2) 1.000 4 g ? d Uani 0.0259(7)
N1 N 0.3728(4) 0.6199(5) 0.3658(4) 1.000 4 g ? d Uani 0.0634(16)
N2 N 0.3811(3) 0.6327(4) 0.1899(3) 1.000 4 g ? d Uani 0.0426(10)
C1 C 0.7693(3) 1.0612(4) 0.6225(2) 1.000 4 g ? d Uani 0.0185(8)
C2 C 0.7684(3) 0.9880(4) 0.5341(2) 1.000 4 g ? d Uani 0.0197(8)
C3 C 0.8562(3) 0.9545(5) 0.5134(3) 1.000 4 g ? d Uani 0.0254(9)
H3A H 0.9160 0.9812 0.5535 1.000 4 g ? calc Uiso 0.03000
C4 C 0.8554(3) 0.8820(5) 0.4340(3) 1.000 4 g ? d Uani 0.0283(10)
C5 C 0.7679(3) 0.8416(5) 0.3758(3) 1.000 4 g ? d Uani 0.0254(9)
H5 H 0.7679 0.7885 0.3229 1.000 4 g ? calc Uiso 0.03100
C6 C 0.6804(3) 0.8792(4) 0.3951(3) 1.000 4 g ? d Uani 0.0201(8)
C7 C 0.6804(3) 0.9533(4) 0.4740(3) 1.000 4 g ? d Uani 0.0200(8)
H7 H 0.6209 0.9800 0.4869 1.000 4 g ? calc Uiso 0.02400
C8 C 0.5862(3) 0.8350(4) 0.3303(2) 1.000 4 g ? d Uani 0.0183(8)
C9 C 0.3898(6) 0.6431(7) 0.1026(4) 1.000 4 g ? d Uani 0.072(2)
H9 H 0.3748 0.7252 0.0688 1.000 4 g ? calc Uiso 0.08600
C16 C 0.3806(6) 0.5014(6) 0.3190(7) 1.000 4 g ? d Uani 0.075(2)
C17 C 0.3841(6) 0.5086(6) 0.2275(6) 1.000 4 g ? d Uani 0.0672(19)
C10A C 0.4249(14) 0.5174(16) 0.0601(11) 0.500 4 g ? d Uani 0.0729(16)
H10A H 0.4384 0.5258 0.0014 0.500 4 g ? calc Uiso 0.08700
C11A C 0.4375(14) 0.3958(15) 0.1018(10) 0.500 4 g ? d Uani 0.0729(16)
H11A H 0.4609 0.3208 0.0736 0.500 4 g ? calc Uiso 0.08700
C12A C 0.4148(15) 0.3810(16) 0.1904(10) 0.500 4 g ? d Uani 0.0729(16)
C13A C 0.4313(14) 0.2560(15) 0.2429(10) 0.500 4 g ? d Uani 0.0729(16)
H13A H 0.4540 0.1768 0.2188 0.500 4 g ? calc Uiso 0.08700
C14A C 0.4125(14) 0.2561(15) 0.3314(11) 0.500 4 g ? d Uani 0.0729(16)
H14A H 0.4043 0.1717 0.3593 0.500 4 g ? calc Uiso 0.08700
C15A C 0.4057(14) 0.3751(15) 0.3790(11) 0.500 4 g ? d Uani 0.0729(16)
C18A C 0.4073(14) 0.3847(15) 0.4699(10) 0.500 4 g ? d Uani 0.0729(16)
H18A H 0.4145 0.3033 0.5049 0.500 4 g ? calc Uiso 0.08700
C19A C 0.3995(14) 0.5018(12) 0.5134(10) 0.500 4 g ? d Uani 0.0729(16)
H19A H 0.4058 0.5044 0.5779 0.500 4 g ? calc Uiso 0.08700
C20A C 0.3817(14) 0.6191(13) 0.4603(4) 0.500 4 g ? d Uani 0.0729(16)
H20A H 0.3755 0.7027 0.4900 0.500 4 g ? calc Uiso 0.08700
C10B C 0.3847(15) 0.5469(15) 0.0365(14) 0.500 4 g ? d Uani 0.0833(19)
H10B H 0.3895 0.5637 -0.0246 0.500 4 g ? calc Uiso 0.10000
C11B C 0.3706(15) 0.4148(15) 0.0736(13) 0.500 4 g ? d Uani 0.0833(19)
H11B H 0.3652 0.3391 0.0335 0.500 4 g ? calc Uiso 0.10000
C12B C 0.3647(15) 0.3915(16) 0.1578(14) 0.500 4 g ? d Uani 0.0833(19)
C13B C 0.3665(15) 0.2673(15) 0.2035(13) 0.500 4 g ? d Uani 0.0833(19)
H13B H 0.3731 0.1867 0.1707 0.500 4 g ? calc Uiso 0.10000
C14B C 0.3602(15) 0.2562(16) 0.2821(13) 0.500 4 g ? d Uani 0.0833(19)
H14B H 0.3632 0.1681 0.3083 0.500 4 g ? calc Uiso 0.10000
C15B C 0.3486(15) 0.3681(15) 0.3363(13) 0.500 4 g ? d Uani 0.0833(19)
C18B C 0.3339(15) 0.3661(15) 0.4274(13) 0.500 4 g ? d Uani 0.0833(19)
H18B H 0.3221 0.2808 0.4523 0.500 4 g ? calc Uiso 0.10000
C19B C 0.3355(15) 0.4783(14) 0.4810(13) 0.500 4 g ? d Uani 0.0833(19)
H19B H 0.3308 0.4728 0.5430 0.500 4 g ? calc Uiso 0.10000
C20B C 0.3451(14) 0.6069(16) 0.4367(13) 0.500 4 g ? d Uani 0.0833(19)
H20B H 0.3286 0.6870 0.4647 0.500 4 g ? calc Uiso 0.10000

loop_
_atom_type_symbol
_atom_type_oxidation_number
_atom_type_radius_bond
Zn ? 1.200
O ? 1.200
H ? 1.200
N ? 1.200
C ? 1.200

loop_
_geom_angle_atom_site_label_1
_geom_angle_atom_site_label_2
_geom_angle_atom_site_label_3
_geom_angle_site_symmetry_1
_geom_angle_site_symmetry_2
_geom_angle_site_symmetry_3
_geom_angle
_geom_angle_publ_flag
O5 Zn1 O1 . . 4_474 101.96(12) no
O5 Zn1 O2 . . 3_676 93.17(12) no
O1 Zn1 O2 4_474 . 3_676 97.34(12) no
O5 Zn1 N1 . . . 99.3(2) no
O1 Zn1 N1 4_474 . . 157.9(2) no
O2 Zn1 N1 3_676 . . 87.72(16) no
O5 Zn1 N2 . . . 117.36(15) no
O1 Zn1 N2 4_474 . . 87.99(15) no
O2 Zn1 N2 3_676 . . 147.28(15) no
N1 Zn1 N2 . . . 76.6(2) no
C1 O1 Zn1 . . 4_575 126.7(3) no
C1 O2 Zn1 . . 3_676 147.5(3) no
C4 O3 H3 . . . 109.50 no
C8 O5 Zn1 . . . 121.2(2) no
C20B N1 C16 . . . 115.7(9) no
C16 N1 C20A . . . 120.9(7) no
C20B N1 Zn1 . . . 130.3(9) no
C16 N1 Zn1 . . . 112.5(4) no
C20A N1 Zn1 . . . 124.8(6) no
C17 N2 C9 . . . 118.4(5) no
C17 N2 Zn1 . . . 114.1(4) no
C9 N2 Zn1 . . . 126.8(4) no
O2 C1 O1 . . . 126.1(4) no
O2 C1 C2 . . . 117.3(3) no
O1 C1 C2 . . . 116.7(3) no
C7 C2 C3 . . . 120.5(3) no
C7 C2 C1 . . . 120.0(3) no
C3 C2 C1 . . . 119.5(3) no
C4 C3 C2 . . . 119.5(4) no
C4 C3 H3A . . . 120.30 no
C2 C3 H3A . . . 120.30 no
O3 C4 C3 . . . 117.6(4) no
O3 C4 C5 . . . 122.1(4) no
C3 C4 C5 . . . 120.3(4) no
C4 C5 C6 . . . 120.0(4) no
C4 C5 H5 . . . 120.00 no
C6 C5 H5 . . . 120.00 no
C7 C6 C5 . . . 120.1(4) no
C7 C6 C8 . . . 120.9(3) no
C5 C6 C8 . . . 119.0(3) no
C6 C7 C2 . . . 119.5(4) no
C6 C7 H7 . . . 120.20 no
C2 C7 H7 . . . 120.20 no
O4 C8 O5 . . . 124.8(3) no
O4 C8 C6 . . . 119.1(3) no
O5 C8 C6 . . . 116.0(3) no
N2 C9 C10B . . . 130.7(10) no
N2 C9 C10A . . . 117.3(8) no
N2 C9 H9 . . . 121.40 no
C10A C9 H9 . . . 121.40 no
N1 C16 C17 . . . 119.1(6) no
N1 C16 C15B . . . 128.0(9) no
C17 C16 C15B . . . 108.4(10) no
N1 C16 C15A . . . 115.3(9) no
C17 C16 C15A . . . 124.4(8) no
N2 C17 C16 . . . 117.2(6) no
N2 C17 C12A . . . 126.6(8) no
C16 C17 C12A . . . 114.4(8) no
N2 C17 C12B . . . 114.6(9) no
C16 C17 C12B . . . 126.2(9) no
C11A C10A C9 . . . 123.3(13) no
C11A C10A H10A . . . 118.40 no
C9 C10A H10A . . . 118.40 no
C10A C11A C12A . . . 118.8(14) no
C10A C11A H11A . . . 120.60 no
C12A C11A H11A . . . 120.60 no
C11A C12A C13A . . . 122.8(14) no
C11A C12A C17 . . . 114.2(12) no
C13A C12A C17 . . . 122.7(12) no
C14A C13A C12A . . . 117.8(14) no
C14A C13A H13A . . . 121.10 no
C12A C13A H13A . . . 121.10 no
C15A C14A C13A . . . 122.3(14) no
C15A C14A H14A . . . 118.90 no
C13A C14A H14A . . . 118.90 no
C18A C15A C14A . . . 125.9(14) no
C18A C15A C16 . . . 118.5(12) no
C14A C15A C16 . . . 115.0(12) no
C19A C18A C15A . . . 124.2(13) no
C19A C18A H18A . . . 117.90 no
C15A C18A H18A . . . 117.90 no
C18A C19A C20A . . . 117.5(13) no
C18A C19A H19A . . . 121.30 no
C20A C19A H19A . . . 121.30 no
N1 C20A C19A . . . 123.1(11) no
N1 C20A H20A . . . 118.50 no
C19A C20A H20A . . . 118.50 no
C9 C10B C11B . . . 109.6(16) no
C9 C10B H10B . . . 125.20 no
C11B C10B H10B . . . 125.20 no
C12B C11B C10B . . . 125.3(16) no
C12B C11B H11B . . . 117.40 no
C10B C11B H11B . . . 117.40 no
C11B C12B C13B . . . 129.0(16) no
C11B C12B C17 . . . 118.8(14) no
C13B C12B C17 . . . 110.2(15) no
C14B C13B C12B . . . 124.0(17) no
C14B C13B H13B . . . 118.00 no
C12B C13B H13B . . . 118.00 no
C13B C14B C15B . . . 122.8(17) no
C13B C14B H14B . . . 118.60 no
C15B C14B H14B . . . 118.60 no
C14B C15B C18B . . . 127.4(15) no
C14B C15B C16 . . . 121.9(16) no
C18B C15B C16 . . . 108.1(13) no
C19B C18B C15B . . . 124.4(15) no
C19B C18B H18B . . . 117.80 no
C15B C18B H18B . . . 117.80 no
C18B C19B C20B . . . 115.4(17) no
C18B C19B H19B . . . 122.30 no
C20B C19B H19B . . . 122.30 no
N1 C20B C19B . . . 125.0(15) no
N1 C20B H20B . . . 117.50 no
C19B C20B H20B . . . 117.50 no

loop_
_geom_bond_atom_site_label_1
_geom_bond_atom_site_label_2
_geom_bond_site_symmetry_1
_geom_bond_site_symmetry_2
_geom_bond_distance
_geom_bond_publ_flag
Zn1 O5 . . 1.965(3) no
Zn1 O1 . 4_474 1.996(3) no
Zn1 O2 . 3_676 2.026(3) no
Zn1 N1 . . 2.144(5) no
Zn1 N2 . . 2.166(4) no
O1 C1 . . 1.264(5) no
O2 C1 . . 1.247(5) no
O3 C4 . . 1.367(5) no
O3 H3 . . 0.8400 no
O4 C8 . . 1.251(5) no
O5 C8 . . 1.265(5) no
N1 C20B . . 1.23(2) no
N1 C16 . . 1.380(8) no
N1 C20A . . 1.390(2) no
N2 C17 . . 1.343(8) no
N2 C9 . . 1.347(8) no
C1 C2 . . 1.506(5) no
C2 C7 . . 1.394(5) no
C2 C3 . . 1.397(6) no
C3 C4 . . 1.386(6) no
C3 H3A . . 0.9500 no
C4 C5 . . 1.391(6) no
C5 C6 . . 1.394(6) no
C5 H5 . . 0.9500 no
C6 C7 . . 1.391(5) no
C6 C8 . . 1.513(5) no
C7 H7 . . 0.9500 no
C9 C10B . . 1.361(19) no
C9 C10A . . 1.532(17) no
C9 H9 . . 0.9500 no
C16 C17 . . 1.387(11) no
C16 C15B . . 1.434(17) no
C16 C15A . . 1.526(16) no
C17 C12A . . 1.484(17) no
C17 C12B . . 1.536(18) no
C10A C11A . . 1.34(2) no
C10A H10A . . 0.9500 no
C11A C12A . . 1.45(2) no
C11A H11A . . 0.9500 no
C12A C13A . . 1.45(2) no
C13A C14A . . 1.42(2) no
C13A H13A . . 0.9500 no
C14A C15A . . 1.39(2) no
C14A H14A . . 0.9500 no
C15A C18A . . 1.36(2) no
C18A C19A . . 1.343(19) no
C18A H18A . . 0.9500 no
C19A C20A . . 1.391(2) no
C19A H19A . . 0.9500 no
C20A H20A . . 0.9500 no
C10B C11B . . 1.45(2) no
C10B H10B . . 0.9500 no
C11B C12B . . 1.30(2) no
C11B H11B . . 0.9500 no
C12B C13B . . 1.40(2) no
C13B C14B . . 1.21(2) no
C13B H13B . . 0.9500 no
C14B C15B . . 1.40(2) no
C14B H14B . . 0.9500 no
C15B C18B . . 1.43(2) no
C18B C19B . . 1.36(2) no
C18B H18B . . 0.9500 no
C19B C20B . . 1.45(2) no
C19B H19B . . 0.9500 no
C20B H20B . . 0.9500 no

loop_
_geom_torsion_atom_site_label_1
_geom_torsion_atom_site_label_2
_geom_torsion_atom_site_label_3
_geom_torsion_atom_site_label_4
_geom_torsion_site_symmetry_1
_geom_torsion_site_symmetry_2
_geom_torsion_site_symmetry_3
_geom_torsion_site_symmetry_4
_geom_torsion
_geom_torsion_publ_flag
Zn1 O2 C1 O1 3_676 . . . 3.1(8) no
Zn1 O2 C1 C2 3_676 . . . -176.8(4) no
Zn1 O1 C1 O2 4_575 . . . -14.8(6) no
Zn1 O1 C1 C2 4_575 . . . 165.0(3) no
O2 C1 C2 C7 . . . . -7.5(6) no
O1 C1 C2 C7 . . . . 172.7(4) no
O2 C1 C2 C3 . . . . 173.0(4) no
O1 C1 C2 C3 . . . . -6.9(6) no
C7 C2 C3 C4 . . . . -2.3(7) no
C1 C2 C3 C4 . . . . 177.3(4) no
C2 C3 C4 O3 . . . . -179.5(4) no
C2 C3 C4 C5 . . . . -0.6(7) no
O3 C4 C5 C6 . . . . -178.4(4) no
C3 C4 C5 C6 . . . . 2.8(7) no
C4 C5 C6 C7 . . . . -2.0(7) no
C4 C5 C6 C8 . . . . 179.5(4) no
C5 C6 C7 C2 . . . . -0.9(6) no
C8 C6 C7 C2 . . . . 177.6(4) no
C3 C2 C7 C6 . . . . 3.0(6) no
C1 C2 C7 C6 . . . . -176.5(4) no
Zn1 O5 C8 O4 . . . . 5.2(6) no
Zn1 O5 C8 C6 . . . . -172.9(3) no
C7 C6 C8 O4 . . . . 179.2(4) no
C5 C6 C8 O4 . . . . -2.3(6) no
C7 C6 C8 O5 . . . . -2.5(6) no
C5 C6 C8 O5 . . . . 175.9(4) no
C17 N2 C9 C10B . . . . 13.3(16) no
Zn1 N2 C9 C10B . . . . -176.0(12) no
C17 N2 C9 C10A . . . . -13.2(12) no
Zn1 N2 C9 C10A . . . . 157.5(9) no
C20B N1 C16 C17 . . . . 161.9(12) no
C20A N1 C16 C17 . . . . -171.5(11) no
Zn1 N1 C16 C17 . . . . -5.9(9) no
C20B N1 C16 C15B . . . . 8.8(19) no
Zn1 N1 C16 C15B . . . . -158.9(12) no
C20A N1 C16 C15A . . . . -3.7(15) no
Zn1 N1 C16 C15A . . . . 161.9(9) no
C9 N2 C17 C16 . . . . 176.4(7) no
Zn1 N2 C17 C16 . . . . 4.5(9) no
C9 N2 C17 C12A . . . . 12.6(14) no
Zn1 N2 C17 C12A . . . . -159.3(11) no
C9 N2 C17 C12B . . . . -18.7(12) no
Zn1 N2 C17 C12B . . . . 169.4(9) no
N1 C16 C17 N2 . . . . 0.9(12) no
C15B C16 C17 N2 . . . . 158.8(10) no
C15A C16 C17 N2 . . . . -165.7(11) no
N1 C16 C17 C12A . . . . 166.7(10) no
C15A C16 C17 C12A . . . . 0.1(16) no
N1 C16 C17 C12B . . . . -162.0(11) no
C15B C16 C17 C12B . . . . -4.1(17) no
N2 C9 C10A C11A . . . . 7.(2) no
C9 C10A C11A C12A . . . . 2.(3) no
C10A C11A C12A C13A . . . . -176.3(18) no
C10A C11A C12A C17 . . . . -3.(3) no
N2 C17 C12A C11A . . . . -4.(2) no
C16 C17 C12A C11A . . . . -168.1(13) no
N2 C17 C12A C13A . . . . 169.4(14) no
C16 C17 C12A C13A . . . . 5.(2) no
C11A C12A C13A C14A . . . . 175.8(17) no
C17 C12A C13A C14A . . . . 3.(3) no
C12A C13A C14A C15A . . . . -18.(3) no
C13A C14A C15A C18A . . . . -166.(2) no
C13A C14A C15A C16 . . . . 23.(3) no
N1 C16 C15A C18A . . . . 7.(2) no
C17 C16 C15A C18A . . . . 174.4(14) no
N1 C16 C15A C14A . . . . 179.4(13) no
C17 C16 C15A C14A . . . . -14.(2) no
C14A C15A C18A C19A . . . . -179.3(19) no
C16 C15A C18A C19A . . . . -8.(3) no
C15A C18A C19A C20A . . . . 5.(3) no
C16 N1 C20A C19A . . . . 0.(2) no
Zn1 N1 C20A C19A . . . . -163.3(13) no
C18A C19A C20A N1 . . . . 0.(3) no
N2 C9 C10B C11B . . . . -2.(2) no
C9 C10B C11B C12B . . . . -1.(3) no
C10B C11B C12B C13B . . . . -169.(2) no
C10B C11B C12B C17 . . . . -7.(3) no
N2 C17 C12B C11B . . . . 16.(2) no
C16 C17 C12B C11B . . . . 179.7(15) no
N2 C17 C12B C13B . . . . -178.2(13) no
C16 C17 C12B C13B . . . . -15.(2) no
C11B C12B C13B C14B . . . . -180.(2) no
C17 C12B C13B C14B . . . . 17.(3) no
C12B C13B C14B C15B . . . . 1.(4) no
C13B C14B C15B C18B . . . . 175.(2) no
C13B C14B C15B C16 . . . . -25.(3) no
N1 C16 C15B C14B . . . . 179.1(14) no
C17 C16 C15B C14B . . . . 24.(2) no
N1 C16 C15B C18B . . . . -18.(2) no
C17 C16 C15B C18B . . . . -173.2(13) no
C14B C15B C18B C19B . . . . 171.(2) no
C16 C15B C18B C19B . . . . 9.(3) no
C15B C18B C19B C20B . . . . 5.(3) no
C16 N1 C20B C19B . . . . 10.(2) no
Zn1 N1 C20B C19B . . . . 175.4(13) no
C18B C19B C20B N1 . . . . -17.(3) no
